data_7045570
loop_
_publ_author_name
'Lu, Taotao'
'Liu, Zhiming'
'Steren, Carlos A.'
'Fei, Fan'
'Cook, Tabitha M.'
'Chen, Xue-Tai'
'Xue, Zi-Ling'

_publ_section_title
;
 Synthesis, structural characterization and NMR studies of group 10 metal
 complexes with macrocyclic amine N-heterocyclic carbene ligands.
;
_journal_issue 12
_journal_name_full 'Dalton transactions (Cambridge, England : 2003)'
_journal_page_first 4282
_journal_page_last 4292
_journal_paper_doi 10.1039/c7dt04666a
_journal_volume 47
_journal_year 2018
_chemical_formula_moiety 'C25 H24 N6 Pt, 2(F6 P)'
_chemical_formula_sum 'C25 H24 F12 N6 P2 Pt'
_chemical_formula_weight 893.53
_space_group_crystal_system triclinic
_space_group_IT_number 2
_space_group_name_Hall '-P 1'
_space_group_name_H-M_alt 'P -1'
_symmetry_space_group_name_Hall '-P 1'
_symmetry_space_group_name_H-M 'P -1'
_atom_sites_solution_hydrogens geom
_audit_creation_method SHELXL-2014/7
_audit_update_record
;
2018-01-19 deposited with the CCDC.
2018-02-02 downloaded from the CCDC.
;
_cell_angle_alpha 99.4000(10)
_cell_angle_beta 91.5800(10)
_cell_angle_gamma 104.1730(10)
_cell_formula_units_Z 2
_cell_length_a 10.8761(9)
_cell_length_b 11.3704(10)
_cell_length_c 12.1822(11)
_cell_measurement_reflns_used 9449
_cell_measurement_temperature 150(2)
_cell_measurement_theta_max 27.11
_cell_measurement_theta_min 2.30
_cell_volume 1437.4(2)
_computing_cell_refinement 'Bruker SAINT'
_computing_data_collection 'Bruker APEX2'
_computing_data_reduction 'Bruker SAINT'
_computing_molecular_graphics 'Bruker SHELXTL'
_computing_publication_material 'Bruker SHELXTL'
_computing_structure_refinement 'SHELXL-2014/7 (Sheldrick, 2014)'
_computing_structure_solution 'SHELXS-97 (Sheldrick 2008)'
_diffrn_ambient_temperature 150(2)
_diffrn_measured_fraction_theta_full 0.982
_diffrn_measured_fraction_theta_max 0.981
_diffrn_measurement_device_type 'CCD area detector'
_diffrn_measurement_method 'phi and omega scans'
_diffrn_radiation_type MoK\a
_diffrn_radiation_wavelength 0.71073
_diffrn_reflns_av_R_equivalents 0.0215
_diffrn_reflns_av_unetI/netI 0.0314
_diffrn_reflns_Laue_measured_fraction_full 0.982
_diffrn_reflns_Laue_measured_fraction_max 0.981
_diffrn_reflns_limit_h_max 13
_diffrn_reflns_limit_h_min -13
_diffrn_reflns_limit_k_max 14
_diffrn_reflns_limit_k_min -13
_diffrn_reflns_limit_l_max 15
_diffrn_reflns_limit_l_min -15
_diffrn_reflns_number 12592
_diffrn_reflns_point_group_measured_fraction_full 0.982
_diffrn_reflns_point_group_measured_fraction_max 0.981
_diffrn_reflns_theta_full 25.242
_diffrn_reflns_theta_max 27.115
_diffrn_reflns_theta_min 1.699
_diffrn_source 'sealed tube'
_exptl_absorpt_coefficient_mu 5.100
_exptl_absorpt_correction_T_max 0.4441
_exptl_absorpt_correction_T_min 0.3397
_exptl_absorpt_correction_type multi-scan
_exptl_absorpt_process_details 'SADABS (Bruker, 2014)'
_exptl_crystal_colour colourless
_exptl_crystal_density_diffrn 2.064
_exptl_crystal_density_method 'not measured'
_exptl_crystal_description block
_exptl_crystal_F_000 864
_exptl_crystal_size_max 0.270
_exptl_crystal_size_mid 0.210
_exptl_crystal_size_min 0.190
_refine_diff_density_max 1.160
_refine_diff_density_min -0.979
_refine_diff_density_rms 0.123
_refine_ls_extinction_method none
_refine_ls_goodness_of_fit_ref 1.045
_refine_ls_hydrogen_treatment constr
_refine_ls_matrix_type full
_refine_ls_number_parameters 444
_refine_ls_number_reflns 6236
_refine_ls_number_restraints 732
_refine_ls_restrained_S_all 1.042
_refine_ls_R_factor_all 0.0260
_refine_ls_R_factor_gt 0.0238
_refine_ls_shift/su_max 0.003
_refine_ls_shift/su_mean 0.000
_refine_ls_structure_factor_coef Fsqd
_refine_ls_weighting_details 'w=1/[\s^2^(Fo^2^)+(0.0456P)^2^+0.5898P] where P=(Fo^2^+2Fc^2^)/3'
_refine_ls_weighting_scheme calc
_refine_ls_wR_factor_gt 0.0674
_refine_ls_wR_factor_ref 0.0685
_reflns_Friedel_coverage 0.000
_reflns_number_gt 5866
_reflns_number_total 6236
_reflns_threshold_expression 'I > 2\s(I)'
_cod_data_source_file c7dt04666a2.cif
_cod_data_source_block 3
_cod_depositor_comments 'Adding full bibliography for 7045565--7045570.cif.'
_cod_database_code 7045570
_shelx_shelxl_version_number 2014/7
_shelx_space_group_comment
;
The symmetry employed for this shelxl refinement is uniquely defined
by the following loop, which should always be used as a source of
symmetry information in preference to the above space-group names.
They are only intended as comments.
;
_shelx_estimated_absorpt_t_min 0.340
_shelx_estimated_absorpt_t_max 0.444

loop_
_space_group_symop_operation_xyz
'x, y, z'
'-x, -y, -z'

loop_
_atom_site_label
_atom_site_type_symbol
_atom_site_fract_x
_atom_site_fract_y
_atom_site_fract_z
_atom_site_U_iso_or_equiv
_atom_site_adp_type
_atom_site_occupancy
_atom_site_site_symmetry_order
_atom_site_calc_flag
_atom_site_refinement_flags_posn
_atom_site_refinement_flags_adp
_atom_site_refinement_flags_occupancy
_atom_site_disorder_assembly
_atom_site_disorder_group
Pt1 Pt 0.27293(2) 0.74899(2) 0.25952(2) 0.02081(6) Uani 1 1 d . . . . .
P1 P 0.65158(9) 0.81263(9) 0.05353(8) 0.02816(19) Uani 1 1 d . . . . .
F1 F 0.6875(5) 0.9494(3) 0.0337(3) 0.0809(12) Uani 1 1 d . . . . .
F2 F 0.6845(3) 0.8553(3) 0.1841(2) 0.0582(8) Uani 1 1 d . . . . .
F3 F 0.5085(3) 0.8156(3) 0.0710(3) 0.0699(10) Uani 1 1 d . . . . .
F4 F 0.6148(3) 0.6713(2) 0.0686(2) 0.0574(7) Uani 1 1 d . . . . .
F5 F 0.6176(3) 0.7643(2) -0.0774(2) 0.0462(6) Uani 1 1 d . . . . .
F6 F 0.7941(3) 0.8038(3) 0.0379(3) 0.0619(8) Uani 1 1 d . . . . .
N3 N 0.1833(3) 0.8854(3) 0.2415(2) 0.0213(5) Uani 1 1 d . . . . .
N2 N 0.4643(3) 0.9897(3) 0.3019(2) 0.0253(6) Uani 1 1 d . . . . .
N1 N 0.5229(3) 0.8610(3) 0.3929(2) 0.0270(6) Uani 1 1 d . . . . .
N6 N 0.3567(3) 0.6078(3) 0.2757(3) 0.0292(6) Uani 1 1 d . . . . .
H6A H 0.3042 0.5591 0.3270 0.035 Uiso 1 1 calc R U . . .
N5 N 0.1106(3) 0.5006(3) 0.1460(2) 0.0278(6) Uani 1 1 d . . . . .
N4 N 0.0004(3) 0.6320(3) 0.1960(2) 0.0253(6) Uani 1 1 d . . . . .
C13 C 0.0550(3) 0.8639(3) 0.2448(3) 0.0237(7) Uani 1 1 d . . . . .
C12 C -0.0057(4) 0.9572(3) 0.2441(3) 0.0308(8) Uani 1 1 d . . . . .
H12 H -0.0956 0.9399 0.2453 0.037 Uiso 1 1 calc R U . . .
C11 C 0.0639(4) 1.0750(3) 0.2416(3) 0.0351(8) Uani 1 1 d . . . . .
H11 H 0.0233 1.1404 0.2434 0.042 Uiso 1 1 calc R U . . .
C10 C 0.1940(4) 1.0966(3) 0.2366(3) 0.0321(8) Uani 1 1 d . . . . .
H10 H 0.2437 1.1775 0.2348 0.039 Uiso 1 1 calc R U . . .
C9 C 0.2519(3) 1.0010(3) 0.2341(3) 0.0232(6) Uani 1 1 d . . . . .
C8 C 0.3920(3) 1.0260(3) 0.2178(3) 0.0273(7) Uani 1 1 d . . . . .
H8A H 0.4042 0.9815 0.1436 0.033 Uiso 1 1 calc R U . . .
H8B H 0.4260 1.1152 0.2182 0.033 Uiso 1 1 calc R U . . .
C1 C 0.4286(3) 0.8750(3) 0.3260(3) 0.0237(7) Uani 1 1 d . . . . .
C2 C 0.5866(3) 1.0492(3) 0.3505(3) 0.0284(7) Uani 1 1 d . . . . .
C7 C 0.6678(4) 1.1633(4) 0.3457(4) 0.0375(9) Uani 1 1 d . . . . .
H7 H 0.6431 1.2203 0.3063 0.045 Uiso 1 1 calc R U . . .
C6 C 0.7868(4) 1.1896(4) 0.4016(4) 0.0465(11) Uani 1 1 d . . . . .
H6 H 0.8450 1.2669 0.4009 0.056 Uiso 1 1 calc R U . . .
C5 C 0.8231(4) 1.1059(5) 0.4585(4) 0.0465(11) Uani 1 1 d . . . . .
H5 H 0.9060 1.1276 0.4948 0.056 Uiso 1 1 calc R U . . .
C4 C 0.7436(4) 0.9924(4) 0.4644(3) 0.0374(9) Uani 1 1 d . . . . .
H4 H 0.7692 0.9356 0.5035 0.045 Uiso 1 1 calc R U . . .
C3 C 0.6235(4) 0.9664(3) 0.4095(3) 0.0288(7) Uani 1 1 d . . . . .
C25 C 0.5171(4) 0.7403(4) 0.4253(3) 0.0349(8) Uani 1 1 d . . . . .
H25A H 0.4498 0.7228 0.4778 0.042 Uiso 1 1 calc R U . . .
H25B H 0.5992 0.7427 0.4639 0.042 Uiso 1 1 calc R U . . .
C24 C 0.4894(4) 0.6395(3) 0.3246(3) 0.0322(8) Uani 1 1 d . . . . .
H24A H 0.5476 0.6652 0.2669 0.039 Uiso 1 1 calc R U . . .
H24B H 0.5077 0.5647 0.3458 0.039 Uiso 1 1 calc R U . . .
C23 C 0.3428(4) 0.5227(3) 0.1665(3) 0.0358(8) Uani 1 1 d . . . . .
H23A H 0.3654 0.5726 0.1072 0.043 Uiso 1 1 calc R U . . .
H23B H 0.4044 0.4717 0.1683 0.043 Uiso 1 1 calc R U . . .
C22 C 0.2140(4) 0.4398(3) 0.1366(3) 0.0364(9) Uani 1 1 d . . . . .
H22A H 0.2111 0.3964 0.0588 0.044 Uiso 1 1 calc R U . . .
H22B H 0.1997 0.3767 0.1853 0.044 Uiso 1 1 calc R U . . .
C15 C 0.1191(3) 0.6177(3) 0.1931(3) 0.0244(7) Uani 1 1 d . . . . .
C16 C -0.0163(4) 0.4364(3) 0.1209(3) 0.0301(8) Uani 1 1 d . . . . .
C21 C -0.0742(5) 0.3142(3) 0.0758(3) 0.0395(9) Uani 1 1 d . . . . .
H21 H -0.0255 0.2569 0.0526 0.047 Uiso 1 1 calc R U . . .
C20 C -0.2049(5) 0.2796(4) 0.0661(4) 0.0461(11) Uani 1 1 d . . . . .
H20 H -0.2475 0.1965 0.0363 0.055 Uiso 1 1 calc R U . . .
C19 C -0.2760(5) 0.3646(4) 0.0995(4) 0.0444(10) Uani 1 1 d . . . . .
H19 H -0.3661 0.3377 0.0909 0.053 Uiso 1 1 calc R U . . .
C18 C -0.2200(4) 0.4866(4) 0.1446(3) 0.0363(8) Uani 1 1 d . . . . .
H18 H -0.2691 0.5436 0.1677 0.044 Uiso 1 1 calc R U . . .
C17 C -0.0882(4) 0.5208(3) 0.1540(3) 0.0291(7) Uani 1 1 d . . . . .
C14 C -0.0283(3) 0.7410(3) 0.2594(3) 0.0269(7) Uani 1 1 d . . . . .
H14A H -0.0227 0.7353 0.3396 0.032 Uiso 1 1 calc R U . . .
H14B H -0.1174 0.7394 0.2388 0.032 Uiso 1 1 calc R U . . .
P2 P 0.1878(2) 0.4004(2) 0.4826(2) 0.0298(5) Uani 0.796(5) 1 d D U P A 1
F7 F 0.3069(4) 0.3835(5) 0.4123(4) 0.0561(13) Uani 0.796(5) 1 d D U P A 1
F8 F 0.0672(4) 0.4147(4) 0.5489(3) 0.0498(10) Uani 0.796(5) 1 d D U P A 1
F9 F 0.2200(5) 0.5402(3) 0.4698(4) 0.0741(14) Uani 0.796(5) 1 d D U P A 1
F10 F 0.1025(4) 0.3674(4) 0.3659(3) 0.0708(12) Uani 0.796(5) 1 d D U P A 1
F11 F 0.1531(4) 0.2550(3) 0.4876(4) 0.0633(11) Uani 0.796(5) 1 d D U P A 1
F12 F 0.2715(4) 0.4256(5) 0.5949(3) 0.0776(15) Uani 0.796(5) 1 d D U P A 1
P2' P 0.2003(12) 0.4138(11) 0.4961(10) 0.066(4) Uiso 0.204(5) 1 d D U P A 2
F7' F 0.2951(16) 0.3630(17) 0.4128(14) 0.062(5) Uiso 0.204(5) 1 d D U P A 2
F8' F 0.1081(13) 0.4638(13) 0.5801(10) 0.056(4) Uiso 0.204(5) 1 d D U P A 2
F9' F 0.3104(12) 0.5364(12) 0.5376(12) 0.076(4) Uiso 0.204(5) 1 d D U P A 2
F10' F 0.1534(13) 0.4755(13) 0.4004(10) 0.061(3) Uiso 0.204(5) 1 d D U P A 2
F11' F 0.0926(13) 0.2902(11) 0.4537(12) 0.069(4) Uiso 0.204(5) 1 d D U P A 2
F12' F 0.2481(13) 0.3494(12) 0.5894(11) 0.055(4) Uiso 0.204(5) 1 d D U P A 2

loop_
_atom_site_aniso_label
_atom_site_aniso_U_11
_atom_site_aniso_U_22
_atom_site_aniso_U_33
_atom_site_aniso_U_23
_atom_site_aniso_U_13
_atom_site_aniso_U_12
Pt1 0.02543(8) 0.01759(8) 0.02212(8) 0.00364(5) 0.00250(5) 0.01036(5)
P1 0.0303(5) 0.0273(5) 0.0276(4) -0.0002(4) 0.0043(4) 0.0116(4)
F1 0.129(3) 0.0229(14) 0.081(2) 0.0061(14) -0.001(2) 0.0044(17)
F2 0.0486(16) 0.085(2) 0.0313(12) -0.0151(13) 0.0053(11) 0.0150(15)
F3 0.0391(15) 0.088(2) 0.075(2) -0.0336(17) -0.0058(14) 0.0338(16)
F4 0.083(2) 0.0376(14) 0.0543(16) 0.0189(12) 0.0108(15) 0.0120(14)
F5 0.0621(17) 0.0438(14) 0.0298(12) 0.0029(10) -0.0009(11) 0.0106(12)
F6 0.0333(14) 0.080(2) 0.0613(17) -0.0258(15) 0.0079(12) 0.0176(14)
N3 0.0266(14) 0.0196(13) 0.0210(13) 0.0054(10) 0.0016(11) 0.0111(11)
N2 0.0257(15) 0.0220(14) 0.0293(14) 0.0030(11) 0.0027(11) 0.0093(11)
N1 0.0302(16) 0.0287(15) 0.0249(14) 0.0020(11) 0.0018(11) 0.0142(12)
N6 0.0409(18) 0.0227(14) 0.0302(15) 0.0050(12) 0.0043(13) 0.0189(13)
N5 0.0383(17) 0.0220(14) 0.0248(14) 0.0019(11) 0.0001(12) 0.0122(12)
N4 0.0306(15) 0.0192(13) 0.0259(14) 0.0023(11) 0.0034(12) 0.0070(11)
C13 0.0280(17) 0.0220(16) 0.0224(15) 0.0027(12) 0.0039(13) 0.0091(13)
C12 0.0303(19) 0.0319(18) 0.0342(18) 0.0040(15) 0.0032(15) 0.0163(15)
C11 0.040(2) 0.0256(18) 0.046(2) 0.0054(16) 0.0034(17) 0.0195(16)
C10 0.037(2) 0.0223(17) 0.041(2) 0.0096(15) 0.0061(16) 0.0125(15)
C9 0.0299(17) 0.0210(15) 0.0224(15) 0.0080(12) 0.0066(13) 0.0102(13)
C8 0.0289(18) 0.0215(16) 0.0345(18) 0.0108(14) 0.0066(14) 0.0075(13)
C1 0.0269(17) 0.0234(16) 0.0244(16) 0.0056(13) 0.0075(13) 0.0115(13)
C2 0.0234(17) 0.0302(18) 0.0283(17) -0.0051(14) 0.0049(13) 0.0066(14)
C7 0.036(2) 0.0307(19) 0.042(2) -0.0018(16) 0.0104(17) 0.0038(16)
C6 0.036(2) 0.042(2) 0.049(2) -0.010(2) 0.0100(19) -0.0023(18)
C5 0.033(2) 0.060(3) 0.038(2) -0.011(2) -0.0025(17) 0.010(2)
C4 0.035(2) 0.048(2) 0.0272(18) -0.0055(16) 0.0005(15) 0.0157(18)
C3 0.0296(18) 0.0307(18) 0.0245(16) -0.0053(14) 0.0045(13) 0.0107(15)
C25 0.044(2) 0.038(2) 0.0288(17) 0.0077(15) -0.0038(16) 0.0218(17)
C24 0.0327(19) 0.0259(17) 0.043(2) 0.0094(15) 0.0027(16) 0.0149(15)
C23 0.043(2) 0.0261(18) 0.042(2) 0.0033(16) 0.0087(17) 0.0173(16)
C22 0.049(2) 0.0270(18) 0.0363(19) -0.0010(15) -0.0007(17) 0.0210(17)
C15 0.0307(18) 0.0200(15) 0.0239(15) 0.0049(12) -0.0004(13) 0.0087(13)
C16 0.042(2) 0.0239(17) 0.0231(16) 0.0038(13) -0.0039(14) 0.0066(15)
C21 0.061(3) 0.0230(18) 0.0315(19) 0.0016(15) -0.0022(18) 0.0071(17)
C20 0.062(3) 0.028(2) 0.037(2) 0.0012(17) -0.009(2) -0.0052(19)
C19 0.042(2) 0.043(2) 0.039(2) 0.0077(18) -0.0055(18) -0.0063(19)
C18 0.037(2) 0.036(2) 0.0325(19) 0.0057(16) -0.0013(16) 0.0027(16)
C17 0.036(2) 0.0243(17) 0.0252(16) 0.0060(13) -0.0010(14) 0.0043(15)
C14 0.0274(17) 0.0211(16) 0.0327(17) 0.0029(13) 0.0072(14) 0.0075(13)
P2 0.0298(8) 0.0297(7) 0.0367(8) 0.0151(6) 0.0089(6) 0.0138(6)
F7 0.050(2) 0.058(3) 0.070(3) 0.0167(19) 0.0323(19) 0.0245(19)
F8 0.048(2) 0.061(2) 0.059(2) 0.0303(19) 0.0225(18) 0.0342(19)
F9 0.100(3) 0.0297(17) 0.100(3) 0.0202(19) 0.058(3) 0.0185(19)
F10 0.069(3) 0.098(3) 0.049(2) 0.012(2) -0.0071(18) 0.030(2)
F11 0.086(3) 0.0372(18) 0.079(3) 0.0238(18) 0.029(2) 0.0259(18)
F12 0.061(2) 0.120(4) 0.052(2) -0.012(2) -0.0146(18) 0.041(3)

loop_
_atom_type_symbol
_atom_type_description
_atom_type_scat_dispersion_real
_atom_type_scat_dispersion_imag
_atom_type_scat_source
C C 0.0033 0.0016 'International Tables Vol C Tables 4.2.6.8 and 6.1.1.4'
H H 0.0000 0.0000 'International Tables Vol C Tables 4.2.6.8 and 6.1.1.4'
N N 0.0061 0.0033 'International Tables Vol C Tables 4.2.6.8 and 6.1.1.4'
F F 0.0171 0.0103 'International Tables Vol C Tables 4.2.6.8 and 6.1.1.4'
P P 0.1023 0.0942 'International Tables Vol C Tables 4.2.6.8 and 6.1.1.4'
Pt Pt -1.7033 8.3905 'International Tables Vol C Tables 4.2.6.8 and 6.1.1.4'

loop_
_geom_angle_atom_site_label_1
_geom_angle_atom_site_label_2
_geom_angle_atom_site_label_3
_geom_angle
C1 Pt1 C15 178.08(12)
C1 Pt1 N3 90.42(13)
C15 Pt1 N3 91.50(13)
C1 Pt1 N6 91.62(14)
C15 Pt1 N6 86.46(14)
N3 Pt1 N6 177.95(11)
F1 P1 F3 91.9(2)
F1 P1 F2 91.69(19)
F3 P1 F2 89.53(16)
F1 P1 F6 90.6(2)
F3 P1 F6 177.4(2)
F2 P1 F6 89.94(16)
F1 P1 F4 177.75(19)
F3 P1 F4 88.57(19)
F2 P1 F4 90.52(17)
F6 P1 F4 88.90(18)
F1 P1 F5 90.52(18)
F3 P1 F5 90.64(16)
F2 P1 F5 177.78(17)
F6 P1 F5 89.80(16)
F4 P1 F5 87.28(15)
C13 N3 C9 118.7(3)
C13 N3 Pt1 120.4(2)
C9 N3 Pt1 120.7(2)
C1 N2 C2 110.0(3)
C1 N2 C8 120.5(3)
C2 N2 C8 128.2(3)
C1 N1 C3 110.4(3)
C1 N1 C25 120.2(3)
C3 N1 C25 128.9(3)
C24 N6 C23 110.6(3)
C24 N6 Pt1 118.6(2)
C23 N6 Pt1 109.5(2)
C24 N6 H6A 105.8
C23 N6 H6A 105.8
Pt1 N6 H6A 105.8
C15 N5 C16 110.4(3)
C15 N5 C22 126.5(3)
C16 N5 C22 122.5(3)
C15 N4 C17 110.7(3)
C15 N4 C14 122.0(3)
C17 N4 C14 125.7(3)
N3 C13 C12 121.4(3)
N3 C13 C14 122.6(3)
C12 C13 C14 115.8(3)
C11 C12 C13 120.0(3)
C11 C12 H12 120.0
C13 C12 H12 120.0
C12 C11 C10 118.6(3)
C12 C11 H11 120.7
C10 C11 H11 120.7
C9 C10 C11 120.2(3)
C9 C10 H10 119.9
C11 C10 H10 119.9
N3 C9 C10 120.9(3)
N3 C9 C8 120.5(3)
C10 C9 C8 118.5(3)
N2 C8 C9 113.8(3)
N2 C8 H8A 108.8
C9 C8 H8A 108.8
N2 C8 H8B 108.8
C9 C8 H8B 108.8
H8A C8 H8B 107.7
N1 C1 N2 107.4(3)
N1 C1 Pt1 128.0(3)
N2 C1 Pt1 124.4(3)
C7 C2 C3 121.3(4)
C7 C2 N2 132.6(4)
C3 C2 N2 106.1(3)
C2 C7 C6 116.5(4)
C2 C7 H7 121.8
C6 C7 H7 121.8
C5 C6 C7 121.7(4)
C5 C6 H6 119.2
C7 C6 H6 119.2
C6 C5 C4 122.6(4)
C6 C5 H5 118.7
C4 C5 H5 118.7
C5 C4 C3 115.8(4)
C5 C4 H4 122.1
C3 C4 H4 122.1
C4 C3 N1 131.6(4)
C4 C3 C2 122.1(4)
N1 C3 C2 106.2(3)
N1 C25 C24 110.8(3)
N1 C25 H25A 109.5
C24 C25 H25A 109.5
N1 C25 H25B 109.5
C24 C25 H25B 109.5
H25A C25 H25B 108.1
N6 C24 C25 114.1(3)
N6 C24 H24A 108.7
C25 C24 H24A 108.7
N6 C24 H24B 108.7
C25 C24 H24B 108.7
H24A C24 H24B 107.6
C22 C23 N6 114.8(3)
C22 C23 H23A 108.6
N6 C23 H23A 108.6
C22 C23 H23B 108.6
N6 C23 H23B 108.6
H23A C23 H23B 107.6
N5 C22 C23 115.0(3)
N5 C22 H22A 108.5
C23 C22 H22A 108.5
N5 C22 H22B 108.5
C23 C22 H22B 108.5
H22A C22 H22B 107.5
N5 C15 N4 107.2(3)
N5 C15 Pt1 128.9(3)
N4 C15 Pt1 123.7(2)
C21 C16 N5 132.5(4)
C21 C16 C17 121.3(4)
N5 C16 C17 106.2(3)
C20 C21 C16 117.4(4)
C20 C21 H21 121.3
C16 C21 H21 121.3
C21 C20 C19 121.0(4)
C21 C20 H20 119.5
C19 C20 H20 119.5
C18 C19 C20 122.4(4)
C18 C19 H19 118.8
C20 C19 H19 118.8
C17 C18 C19 116.2(4)
C17 C18 H18 121.9
C19 C18 H18 121.9
C18 C17 N4 132.8(4)
C18 C17 C16 121.7(4)
N4 C17 C16 105.4(3)
N4 C14 C13 116.6(3)
N4 C14 H14A 108.1
C13 C14 H14A 108.1
N4 C14 H14B 108.1
C13 C14 H14B 108.1
H14A C14 H14B 107.3
F12 P2 F9 94.1(3)
F12 P2 F8 90.7(2)
F9 P2 F8 91.1(2)
F12 P2 F7 90.9(3)
F9 P2 F7 89.4(2)
F8 P2 F7 178.2(3)
F12 P2 F11 89.1(3)
F9 P2 F11 176.5(3)
F8 P2 F11 90.3(2)
F7 P2 F11 89.1(2)
F12 P2 F10 177.1(3)
F9 P2 F10 88.6(3)
F8 P2 F10 90.4(2)
F7 P2 F10 87.9(3)
F11 P2 F10 88.2(3)
F8' P2' F12' 89.9(7)
F8' P2' F10' 91.5(7)
F12' P2' F10' 178.5(9)
F8' P2' F11' 90.8(7)
F12' P2' F11' 88.9(7)
F10' P2' F11' 90.3(7)
F8' P2' F9' 90.4(7)
F12' P2' F9' 90.7(7)
F10' P2' F9' 90.0(7)
F11' P2' F9' 178.8(9)
F8' P2' F7' 179.1(10)
F12' P2' F7' 89.3(8)
F10' P2' F7' 89.4(8)
F11' P2' F7' 89.5(7)
F9' P2' F7' 89.3(8)

loop_
_geom_bond_atom_site_label_1
_geom_bond_atom_site_label_2
_geom_bond_distance
Pt1 C1 1.983(4)
Pt1 C15 1.997(4)
Pt1 N3 2.060(3)
Pt1 N6 2.063(3)
P1 F1 1.568(3)
P1 F3 1.585(3)
P1 F2 1.589(3)
P1 F6 1.592(3)
P1 F4 1.601(3)
P1 F5 1.601(2)
N3 C13 1.360(5)
N3 C9 1.363(4)
N2 C1 1.349(4)
N2 C2 1.401(5)
N2 C8 1.446(5)
N1 C1 1.348(5)
N1 C3 1.394(5)
N1 C25 1.476(5)
N6 C24 1.482(5)
N6 C23 1.492(5)
N6 H6A 1.0000
N5 C15 1.341(4)
N5 C16 1.394(5)
N5 C22 1.455(5)
N4 C15 1.341(5)
N4 C17 1.397(5)
N4 C14 1.457(4)
C13 C12 1.381(5)
C13 C14 1.508(5)
C12 C11 1.374(5)
C12 H12 0.9500
C11 C10 1.380(6)
C11 H11 0.9500
C10 C9 1.380(5)
C10 H10 0.9500
C9 C8 1.505(5)
C8 H8A 0.9900
C8 H8B 0.9900
C2 C7 1.391(5)
C2 C3 1.398(6)
C7 C6 1.387(7)
C7 H7 0.9500
C6 C5 1.388(7)
C6 H6 0.9500
C5 C4 1.381(7)
C5 H5 0.9500
C4 C3 1.393(6)
C4 H4 0.9500
C25 C24 1.503(5)
C25 H25A 0.9900
C25 H25B 0.9900
C24 H24A 0.9900
C24 H24B 0.9900
C23 C22 1.482(6)
C23 H23A 0.9900
C23 H23B 0.9900
C22 H22A 0.9900
C22 H22B 0.9900
C16 C21 1.390(5)
C16 C17 1.398(5)
C21 C20 1.374(7)
C21 H21 0.9500
C20 C19 1.398(7)
C20 H20 0.9500
C19 C18 1.384(6)
C19 H19 0.9500
C18 C17 1.387(6)
C18 H18 0.9500
C14 H14A 0.9900
C14 H14B 0.9900
P2 F12 1.568(4)
P2 F9 1.576(4)
P2 F8 1.587(3)
P2 F7 1.605(3)
P2 F11 1.615(4)
P2 F10 1.614(4)
P2' F8' 1.587(12)
P2' F12' 1.589(11)
P2' F10' 1.588(11)
P2' F11' 1.593(11)
P2' F9' 1.597(12)
P2' F7' 1.608(12)
